data_4077181
loop_
_publ_author_name
'Ghosh, Kaushik'
'Chattopadhyay, Swarup'
'Pattanayak, Sujay'
'Chakravorty, Animesh'

_publ_section_title
;
 Alkyne Insertion into the Ru&#x2212;C Bond of a Four-Membered
 Metallacycle. Insertion Rate and Reaction Pathway
;
_journal_issue 7
_journal_name_full Organometallics
_journal_page_first 1419
_journal_paper_doi 10.1021/om000649c
_journal_volume 20
_journal_year 2001
_chemical_formula_sum 'C55 H48 Cl N O3 P2 Ru'
_chemical_formula_weight 969.40
_chemical_name_systematic
; 
 ? 
;
_space_group_IT_number 14
_symmetry_cell_setting monoclinic
_symmetry_space_group_name_Hall '-P 2ybc'
_symmetry_space_group_name_H-M 'P 1 21/c 1'
_atom_sites_solution_hydrogens geom
_atom_sites_solution_primary 'Patterson heavy atom method'
_atom_sites_solution_secondary difmap
_audit_creation_method SHELXL
_cell_angle_alpha 90.00
_cell_angle_beta 92.93(5)
_cell_angle_gamma 90.00
_cell_formula_units_Z 4
_cell_length_a 14.655(8)
_cell_length_b 15.091(6)
_cell_length_c 21.949(14)
_cell_measurement_reflns_used 30
_cell_measurement_temperature 293(2)
_cell_measurement_theta_max 14
_cell_measurement_theta_min 7
_cell_volume 4848(5)
_computing_structure_refinement 'SHELXL-93 (Sheldrick, 1993)'
_computing_structure_solution 'SHELXS-86 (Sheldrick, 1990)'
_diffrn_ambient_temperature 293(2)
_diffrn_measurement_device 'Simens R3m/V'
_diffrn_measurement_method '\w scans'
_diffrn_radiation_monochromator graphite
_diffrn_radiation_source 'fine-focus sealed tube'
_diffrn_radiation_type MoK\a
_diffrn_radiation_wavelength 0.71073
_diffrn_reflns_av_R_equivalents 0.0309
_diffrn_reflns_av_sigmaI/netI 0.1241
_diffrn_reflns_limit_h_max 15
_diffrn_reflns_limit_h_min 0
_diffrn_reflns_limit_k_max 16
_diffrn_reflns_limit_k_min 0
_diffrn_reflns_limit_l_max 23
_diffrn_reflns_limit_l_min -23
_diffrn_reflns_number 6757
_diffrn_reflns_theta_max 22.55
_diffrn_reflns_theta_min 1.64
_diffrn_standards_decay_% 0
_diffrn_standards_interval_count 198
_diffrn_standards_number 2
_exptl_absorpt_coefficient_mu 0.488
_exptl_absorpt_correction_T_max 0.853
_exptl_absorpt_correction_T_min 0.774
_exptl_absorpt_correction_type semi-empirical
_exptl_crystal_colour green
_exptl_crystal_density_diffrn 1.328
_exptl_crystal_description parallelopiped
_exptl_crystal_F_000 2000
_exptl_crystal_size_max 0.4
_exptl_crystal_size_mid 0.25
_exptl_crystal_size_min 0.25
_refine_diff_density_max 0.993
_refine_diff_density_min -2.007
_refine_diff_density_rms 0.103
_refine_ls_extinction_method none
_refine_ls_goodness_of_fit_all 1.031
_refine_ls_goodness_of_fit_obs 1.089
_refine_ls_matrix_type full
_refine_ls_number_parameters 568
_refine_ls_number_reflns 6359
_refine_ls_number_restraints 0
_refine_ls_restrained_S_all 1.047
_refine_ls_restrained_S_obs 1.089
_refine_ls_R_factor_all 0.1575
_refine_ls_R_factor_obs 0.0795
_refine_ls_shift/esd_max 0.001
_refine_ls_shift/esd_mean 0.000
_refine_ls_structure_factor_coef Fsqd
_refine_ls_weighting_details 'w=1/[\s^2^(Fo^2^)+(0.1091P)^2^+11.4265P] where P=(Fo^2^+2Fc^2^)/3'
_refine_ls_weighting_scheme calc
_refine_ls_wR_factor_all 0.2407
_refine_ls_wR_factor_obs 0.1819
_reflns_number_observed 3548
_reflns_number_total 6362
_reflns_observed_criterion >2sigma(I)
_cod_data_source_file om000649c.cif
_cod_data_source_block 622ru
_cod_depositor_comments
;
The following automatic conversions were performed:

'_refine_ls_weighting_scheme' value 'calc
w=1/[\s^2^(Fo^2^)+(0.1091P)^2^+11.4265P] where P=(Fo^2^+2Fc^2^)/3'
was changed to 'calc'. New tag '_refine_ls_weighting_details' was
created. The value of the new tag was set to
'w=1/[\s^2^(Fo^2^)+(0.1091P)^2^+11.4265P] where P=(Fo^2^+2Fc^2^)/3'.

Automatic conversion script
Id: cif_fix_values 3143 2015-03-26 13:38:13Z robertas 
;
_cod_original_cell_volume 4847.9(45)
_cod_original_sg_symbol_H-M P2(1)/c
_cod_database_code 4077181

loop_
_symmetry_equiv_pos_as_xyz
'x, y, z'
'-x, y+1/2, -z+1/2'
'-x, -y, -z'
'x, -y-1/2, z-1/2'

loop_
_atom_site_aniso_label
_atom_site_aniso_U_11
_atom_site_aniso_U_22
_atom_site_aniso_U_33
_atom_site_aniso_U_23
_atom_site_aniso_U_13
_atom_site_aniso_U_12
Ru 0.0435(5) 0.0399(5) 0.0533(6) -0.0024(5) 0.0020(4) -0.0010(5)
P1 0.064(2) 0.065(2) 0.054(2) -0.012(2) 0.007(2) -0.009(2)
P2 0.044(2) 0.044(2) 0.053(2) 0.0015(14) 0.0028(14) 0.0005(14)
O1 0.060(5) 0.033(5) 0.068(5) 0.009(4) -0.004(4) -0.004(4)
O2 0.093(7) 0.087(7) 0.098(7) -0.003(6) 0.015(6) -0.043(6)
O3 0.198(17) 0.177(16) 0.260(21) 0.070(15) -0.020(15) 0.049(13)
Cl 0.052(2) 0.055(2) 0.073(2) 0.006(2) -0.0001(15) 0.0097(15)
N 0.057(7) 0.053(7) 0.068(7) 0.004(5) 0.000(5) -0.022(5)
C1 0.056(8) 0.045(8) 0.061(8) -0.007(6) 0.007(6) -0.006(6)
C2 0.067(9) 0.041(7) 0.067(8) 0.004(6) -0.005(6) 0.003(6)
C3 0.087(10) 0.053(9) 0.083(9) 0.007(7) -0.001(8) 0.019(8)
C4 0.105(12) 0.045(8) 0.074(9) 0.005(7) 0.015(9) -0.002(9)
C5 0.083(10) 0.047(8) 0.086(10) -0.004(7) 0.012(8) -0.015(7)
C6 0.069(9) 0.035(7) 0.062(8) -0.001(6) -0.004(6) 0.004(6)
C7 0.134(14) 0.046(9) 0.119(13) 0.007(8) -0.012(11) 0.012(9)
C8 0.063(9) 0.053(8) 0.059(8) 0.007(6) -0.001(6) -0.009(7)
C9 0.056(8) 0.059(9) 0.081(9) -0.012(7) -0.010(7) 0.011(7)
C10 0.044(7) 0.065(9) 0.079(9) -0.003(7) 0.003(6) 0.006(6)
C11 0.065(8) 0.048(7) 0.057(7) -0.001(6) 0.005(6) -0.006(7)
C12 0.071(11) 0.095(13) 0.193(21) 0.025(13) -0.008(12) 0.008(10)
C13 0.042(7) 0.069(9) 0.062(8) 0.004(7) -0.007(6) -0.012(7)
C14 0.075(10) 0.080(10) 0.078(9) 0.013(8) -0.009(8) -0.015(9)
C15 0.054(10) 0.138(16) 0.090(11) 0.019(11) -0.004(8) -0.016(10)
C16 0.049(9) 0.116(14) 0.080(10) -0.006(9) -0.011(7) 0.000(9)
C17 0.074(10) 0.094(11) 0.086(10) -0.019(8) -0.015(8) 0.009(9)
C18 0.065(9) 0.065(9) 0.095(10) -0.012(8) -0.004(7) 0.001(8)
C19 0.052(9) 0.187(20) 0.138(15) -0.004(14) 0.008(9) 0.026(11)
C20 0.136(14) 0.076(11) 0.060(9) 0.007(8) 0.004(9) -0.051(10)
C21 0.147(15) 0.069(11) 0.064(9) -0.002(8) 0.017(9) -0.007(10)
C22 0.184(19) 0.087(12) 0.090(12) 0.027(12) 0.030(12) 0.000(13)
C23 0.360(38) 0.127(20) 0.088(15) 0.050(14) -0.053(19) -0.061(22)
C24 0.677(70) 0.091(16) 0.092(15) 0.032(14) -0.136(26) -0.096(28)
C25 0.751(70) 0.099(15) 0.052(11) 0.037(11) -0.111(22) -0.178(27)
C26 0.085(10) 0.043(8) 0.048(7) 0.004(6) -0.007(7) -0.002(7)
C27 0.081(10) 0.087(10) 0.061(8) -0.006(7) -0.011(8) -0.016(9)
C28 0.098(13) 0.157(18) 0.092(13) -0.003(13) 0.001(10) -0.069(14)
C29 0.244(30) 0.119(18) 0.059(12) -0.008(11) 0.009(15) -0.115(21)
C30 0.275(32) 0.070(12) 0.074(12) -0.012(9) 0.057(17) -0.033(18)
C31 0.137(14) 0.054(9) 0.071(10) -0.009(8) -0.006(9) -0.007(10)
C32 0.070(11) 0.164(19) 0.102(13) -0.080(13) 0.007(10) -0.001(13)
C33 0.140(18) 0.250(27) 0.091(13) -0.091(15) -0.054(12) 0.123(19)
C34 0.348(74) 0.529(117) 0.216(51) -0.237(77) -0.151(49) 0.295(85)
C35 0.149(26) 0.345(67) 0.274(69) -0.256(62) -0.117(34) 0.151(39)
C36 0.106(18) 0.197(29) 0.295(36) -0.104(26) 0.071(21) -0.035(18)
C37 0.105(16) 0.178(23) 0.229(26) -0.112(20) 0.081(17) -0.036(16)
C38 0.030(6) 0.042(7) 0.069(8) -0.006(6) 0.006(5) -0.001(5)
C39 0.062(8) 0.037(8) 0.085(9) 0.011(7) -0.004(7) 0.000(6)
C40 0.095(11) 0.037(8) 0.104(12) 0.003(8) 0.008(9) -0.006(7)
C41 0.073(10) 0.063(11) 0.145(16) -0.042(11) 0.030(10) -0.012(8)
C42 0.065(9) 0.072(10) 0.098(11) -0.041(10) 0.010(8) -0.009(8)
C43 0.056(8) 0.062(8) 0.072(9) -0.010(7) 0.006(6) -0.006(6)
C44 0.055(7) 0.041(7) 0.051(7) 0.001(5) -0.003(5) 0.003(5)
C45 0.059(8) 0.054(8) 0.067(8) 0.005(6) 0.005(6) 0.010(6)
C46 0.046(8) 0.092(11) 0.084(9) 0.001(9) 0.022(7) -0.004(8)
C47 0.081(11) 0.088(12) 0.080(10) 0.001(9) 0.038(8) -0.024(9)
C48 0.095(11) 0.059(9) 0.071(9) 0.011(7) 0.031(8) -0.015(8)
C49 0.070(9) 0.064(9) 0.050(7) 0.008(6) 0.013(6) 0.011(7)
C50 0.049(7) 0.059(7) 0.062(7) 0.005(7) 0.010(6) 0.016(6)
C51 0.046(8) 0.128(13) 0.091(10) 0.056(10) 0.001(7) 0.004(8)
C52 0.079(12) 0.168(18) 0.087(11) 0.045(11) -0.016(9) 0.017(12)
C53 0.038(9) 0.171(17) 0.109(13) 0.034(12) -0.015(8) 0.005(9)
C54 0.067(9) 0.122(13) 0.077(10) 0.032(10) -0.007(8) -0.012(9)
C55 0.055(8) 0.078(10) 0.068(8) 0.026(7) -0.010(7) 0.006(7)

loop_
_atom_site_label
_atom_site_type_symbol
_atom_site_fract_x
_atom_site_fract_y
_atom_site_fract_z
_atom_site_U_iso_or_equiv
_atom_site_thermal_displace_type
_atom_site_occupancy
_atom_site_calc_flag
_atom_site_refinement_flags
Ru Ru 0.25080(6) 0.10008(6) 0.21449(4) 0.0456(3) Uani 1 d .
P1 P 0.2457(2) 0.1367(2) 0.31905(14) 0.0606(9) Uani 1 d .
P2 P 0.2531(2) 0.0701(2) 0.10831(13) 0.0470(8) Uani 1 d .
O1 O 0.3425(5) 0.2047(5) 0.2023(3) 0.054(2) Uani 1 d .
O2 O 0.1140(7) -0.0414(7) 0.2332(4) 0.092(3) Uani 1 d .
O3 O 0.0479(12) 0.3494(11) 0.1050(9) 0.213(8) Uani 1 d .
H3A H -0.0014(12) 0.3750(11) 0.1006(9) 0.319 Uiso 1 calc R
Cl Cl 0.3975(2) 0.0130(2) 0.23073(14) 0.0602(8) Uani 1 d .
N N 0.5190(6) 0.2264(6) 0.2014(4) 0.059(3) Uani 1 d .
H0A H 0.4755(6) 0.1884(6) 0.2035(4) 0.071 Uiso 1 calc R
C1 C 0.3284(8) 0.2872(8) 0.1908(5) 0.054(3) Uani 1 d .
C2 C 0.2404(8) 0.3260(8) 0.1792(5) 0.059(3) Uani 1 d .
C3 C 0.2380(10) 0.4156(8) 0.1633(6) 0.075(4) Uani 1 d .
H3B H 0.1810(10) 0.4411(8) 0.1545(6) 0.090 Uiso 1 calc R
C4 C 0.3159(11) 0.4705(9) 0.1597(6) 0.074(4) Uani 1 d .
C5 C 0.3956(10) 0.4339(8) 0.1727(6) 0.072(4) Uani 1 d .
H5A H 0.4472(10) 0.4697(8) 0.1720(6) 0.086 Uiso 1 calc R
C6 C 0.4081(9) 0.3425(7) 0.1877(5) 0.055(3) Uani 1 d .
C7 C 0.3063(11) 0.5673(8) 0.1421(7) 0.100(5) Uani 1 d .
H7A H 0.2428(11) 0.5813(8) 0.1344(7) 0.151 Uiso 1 calc R
H7B H 0.3387(11) 0.5782(8) 0.1059(7) 0.151 Uiso 1 calc R
H7C H 0.3312(11) 0.6037(8) 0.1747(7) 0.151 Uiso 1 calc R
C8 C 0.4950(8) 0.3106(8) 0.1945(5) 0.059(3) Uani 1 d .
H8A H 0.5421(8) 0.3519(8) 0.1943(5) 0.070 Uiso 1 calc R
C9 C 0.1548(8) 0.2758(9) 0.1805(6) 0.066(3) Uani 1 d .
C10 C 0.1497(8) 0.1882(8) 0.1953(5) 0.063(3) Uani 1 d .
H10A H 0.0908(8) 0.1657(8) 0.1967(5) 0.075 Uiso 1 calc R
C11 C 0.1684(9) 0.0121(8) 0.2256(5) 0.057(3) Uani 1 d .
C12 C 0.0640(10) 0.3238(12) 0.1696(10) 0.120(6) Uani 1 d .
H12A H 0.0148(10) 0.2855(12) 0.1815(10) 0.144 Uiso 1 calc R
H12B H 0.0636(10) 0.3765(12) 0.1949(10) 0.144 Uiso 1 calc R
C13 C 0.6100(8) 0.1926(9) 0.2058(5) 0.058(3) Uani 1 d .
C14 C 0.6846(10) 0.2465(9) 0.2187(6) 0.078(4) Uani 1 d .
H14A H 0.6770(10) 0.3065(9) 0.2267(6) 0.094 Uiso 1 calc R
C15 C 0.7713(10) 0.2090(13) 0.2193(7) 0.094(5) Uani 1 d .
H15A H 0.8217(10) 0.2455(13) 0.2270(7) 0.113 Uiso 1 calc R
C16 C 0.7862(9) 0.1183(12) 0.2087(6) 0.082(4) Uani 1 d .
C17 C 0.7103(10) 0.0680(10) 0.1989(6) 0.085(4) Uani 1 d .
H17A H 0.7174(10) 0.0074(10) 0.1930(6) 0.102 Uiso 1 calc R
C18 C 0.6222(9) 0.1028(9) 0.1972(6) 0.075(4) Uani 1 d .
H18A H 0.5720(9) 0.0659(9) 0.1904(6) 0.090 Uiso 1 calc R
C19 C 0.8804(9) 0.0825(13) 0.2114(8) 0.126(7) Uani 1 d .
H19A H 0.9231(9) 0.1299(13) 0.2188(8) 0.189 Uiso 1 calc R
H19B H 0.8919(9) 0.0544(13) 0.1733(8) 0.189 Uiso 1 calc R
H19C H 0.8870(9) 0.0398(13) 0.2438(8) 0.189 Uiso 1 calc R
C20 C 0.2835(11) 0.0536(10) 0.3762(6) 0.091(5) Uani 1 d .
C21 C 0.2892(11) -0.0330(10) 0.3643(7) 0.093(5) Uani 1 d .
H21A H 0.2726(11) -0.0528(10) 0.3252(7) 0.111 Uiso 1 calc R
C22 C 0.3185(14) -0.0939(12) 0.4075(8) 0.120(6) Uani 1 d .
H22A H 0.3182(14) -0.1539(12) 0.3980(8) 0.143 Uiso 1 calc R
C23 C 0.3477(20) -0.0667(16) 0.4636(10) 0.194(13) Uani 1 d .
H23A H 0.3765(20) -0.1055(16) 0.4912(10) 0.233 Uiso 1 calc R
C24 C 0.3332(28) 0.0218(15) 0.4787(10) 0.292(24) Uani 1 d .
H24A H 0.3439(28) 0.0405(15) 0.5188(10) 0.351 Uiso 1 calc R
C25 C 0.3025(27) 0.0828(13) 0.4339(8) 0.305(24) Uani 1 d .
H25A H 0.2954(27) 0.1424(13) 0.4436(8) 0.366 Uiso 1 calc R
C26 C 0.3195(10) 0.2295(8) 0.3434(5) 0.059(3) Uani 1 d .
C27 C 0.4099(10) 0.2176(10) 0.3332(6) 0.077(4) Uani 1 d .
H27A H 0.4301(10) 0.1654(10) 0.3158(6) 0.093 Uiso 1 calc R
C28 C 0.4712(12) 0.2851(15) 0.3492(8) 0.116(6) Uani 1 d .
H28A H 0.5331(12) 0.2789(15) 0.3429(8) 0.139 Uiso 1 calc R
C29 C 0.4384(21) 0.3603(16) 0.3742(8) 0.140(11) Uani 1 d .
H29A H 0.4784(21) 0.4071(16) 0.3827(8) 0.169 Uiso 1 calc R
C30 C 0.3517(21) 0.3693(12) 0.3869(8) 0.138(10) Uani 1 d .
H30A H 0.3330(21) 0.4198(12) 0.4070(8) 0.165 Uiso 1 calc R
C31 C 0.2892(12) 0.3048(9) 0.3706(6) 0.088(5) Uani 1 d .
H31A H 0.2276(12) 0.3121(9) 0.3778(6) 0.105 Uiso 1 calc R
C32 C 0.1288(11) 0.1652(15) 0.3401(8) 0.112(7) Uani 1 d .
C33 C 0.0880(14) 0.2459(17) 0.3201(8) 0.162(11) Uani 1 d .
H33A H 0.1255(14) 0.2838(17) 0.2993(8) 0.195 Uiso 1 calc R
C34 C -0.0091(46) 0.2794(41) 0.3280(30) 0.370(60) Uani 1 d .
H34A H -0.0386(46) 0.3323(41) 0.3177(30) 0.444 Uiso 1 calc R
C35 C -0.0361(32) 0.2061(35) 0.3547(27) 0.261(40) Uani 1 d .
H35A H -0.0990(32) 0.2116(35) 0.3573(27) 0.313 Uiso 1 calc R
C36 C -0.0112(17) 0.1179(20) 0.3828(14) 0.197(13) Uani 1 d .
H36A H -0.0472(17) 0.0805(20) 0.4052(14) 0.237 Uiso 1 calc R
C37 C 0.0789(15) 0.1056(16) 0.3671(11) 0.168(11) Uani 1 d .
H37A H 0.1059(15) 0.0511(16) 0.3765(11) 0.202 Uiso 1 calc R
C38 C 0.2613(6) -0.0446(7) 0.0841(5) 0.047(3) Uani 1 d .
C39 C 0.2713(8) -0.1145(7) 0.1235(6) 0.062(3) Uani 1 d .
H39A H 0.2779(8) -0.1031(7) 0.1652(6) 0.074 Uiso 1 calc R
C40 C 0.2721(9) -0.1994(8) 0.1042(7) 0.079(4) Uani 1 d .
H40A H 0.2794(9) -0.2453(8) 0.1323(7) 0.095 Uiso 1 calc R
C41 C 0.2621(9) -0.2179(11) 0.0424(9) 0.093(5) Uani 1 d .
H41A H 0.2601(9) -0.2764(11) 0.0291(9) 0.111 Uiso 1 calc R
C42 C 0.2550(9) -0.1502(10) 0.0009(7) 0.078(4) Uani 1 d .
H42A H 0.2508(9) -0.1625(10) -0.0406(7) 0.094 Uiso 1 calc R
C43 C 0.2541(8) -0.0651(9) 0.0207(6) 0.063(3) Uani 1 d .
H43A H 0.2487(8) -0.0193(9) -0.0076(6) 0.076 Uiso 1 calc R
C44 C 0.3500(7) 0.1223(7) 0.0736(5) 0.049(3) Uani 1 d .
C45 C 0.4290(8) 0.0752(8) 0.0638(5) 0.060(3) Uani 1 d .
H45A H 0.4303(8) 0.0147(8) 0.0718(5) 0.072 Uiso 1 calc R
C46 C 0.5047(8) 0.1145(10) 0.0430(6) 0.073(4) Uani 1 d .
H46A H 0.5567(8) 0.0808(10) 0.0373(6) 0.088 Uiso 1 calc R
C47 C 0.5050(10) 0.2029(11) 0.0304(6) 0.082(4) Uani 1 d .
H47A H 0.5563(10) 0.2297(11) 0.0151(6) 0.098 Uiso 1 calc R
C48 C 0.4286(10) 0.2511(9) 0.0405(6) 0.074(4) Uani 1 d .
H48A H 0.4286(10) 0.3118(9) 0.0331(6) 0.089 Uiso 1 calc R
C49 C 0.3524(8) 0.2125(8) 0.0614(5) 0.061(3) Uani 1 d .
H49A H 0.3011(8) 0.2470(8) 0.0676(5) 0.073 Uiso 1 calc R
C50 C 0.1508(8) 0.1038(8) 0.0617(5) 0.056(3) Uani 1 d .
C51 C 0.1538(9) 0.1526(10) 0.0097(6) 0.088(5) Uani 1 d .
H51A H 0.2092(9) 0.1732(10) -0.0036(6) 0.106 Uiso 1 calc R
C52 C 0.0718(11) 0.1711(12) -0.0233(7) 0.112(6) Uani 1 d .
H52A H 0.0733(11) 0.2037(12) -0.0591(7) 0.135 Uiso 1 calc R
C53 C -0.0112(9) 0.1422(12) -0.0039(8) 0.106(6) Uani 1 d .
H53A H -0.0655(9) 0.1561(12) -0.0256(8) 0.128 Uiso 1 calc R
C54 C -0.0112(9) 0.0937(10) 0.0471(6) 0.089(5) Uani 1 d .
H54A H -0.0662(9) 0.0719(10) 0.0603(6) 0.107 Uiso 1 calc R
C55 C 0.0674(8) 0.0756(8) 0.0800(6) 0.068(4) Uani 1 d .
H55A H 0.0648(8) 0.0433(8) 0.1159(6) 0.081 Uiso 1 calc R

loop_
_atom_type_symbol
_atom_type_description
_atom_type_scat_dispersion_real
_atom_type_scat_dispersion_imag
_atom_type_scat_source
C C 0.0033 0.0016 'International Tables Vol C Tables 4.2.6.8 and 6.1.1.4'
H H 0.0000 0.0000 'International Tables Vol C Tables 4.2.6.8 and 6.1.1.4'
N N 0.0061 0.0033 'International Tables Vol C Tables 4.2.6.8 and 6.1.1.4'
O O 0.0106 0.0060 'International Tables Vol C Tables 4.2.6.8 and 6.1.1.4'
P P 0.1023 0.0942 'International Tables Vol C Tables 4.2.6.8 and 6.1.1.4'
Cl Cl 0.1484 0.1585 'International Tables Vol C Tables 4.2.6.8 and 6.1.1.4'
Ru Ru -1.2594 0.8363 'International Tables Vol C Tables 4.2.6.8 and 6.1.1.4'

loop_
_geom_angle_atom_site_label_1
_geom_angle_atom_site_label_2
_geom_angle_atom_site_label_3
_geom_angle
C11 Ru C10 91.4(5)
C11 Ru O1 178.1(4)
C10 Ru O1 86.9(4)
C11 Ru P1 89.2(4)
C10 Ru P1 89.4(3)
O1 Ru P1 90.0(2)
C11 Ru P2 92.0(4)
C10 Ru P2 88.1(3)
O1 Ru P2 88.7(2)
P1 Ru P2 177.26(12)
C11 Ru Cl 99.6(4)
C10 Ru Cl 168.8(4)
O1 Ru Cl 82.2(2)
P1 Ru Cl 93.08(12)
P2 Ru Cl 89.12(11)
C26 P1 C20 99.8(6)
C26 P1 C32 106.9(7)
C20 P1 C32 103.8(9)
C26 P1 Ru 114.5(4)
C20 P1 Ru 118.6(5)
C32 P1 Ru 111.9(5)
C38 P2 C44 103.0(5)
C38 P2 C50 99.4(5)
C44 P2 C50 106.1(5)
C38 P2 Ru 118.2(4)
C44 P2 Ru 112.2(4)
C50 P2 Ru 116.1(4)
C1 O1 Ru 131.0(7)
C8 N C13 126.3(10)
O1 C1 C2 124.6(10)
O1 C1 C6 116.7(10)
C2 C1 C6 118.7(11)
C3 C2 C1 117.0(11)
C3 C2 C9 119.6(11)
C1 C2 C9 123.3(10)
C2 C3 C4 124.7(12)
C5 C4 C3 117.0(12)
C5 C4 C7 122.2(14)
C3 C4 C7 120.9(14)
C4 C5 C6 124.1(13)
C8 C6 C5 118.4(12)
C8 C6 C1 123.0(11)
C5 C6 C1 118.5(11)
N C8 C6 126.4(11)
C10 C9 C2 124.2(11)
C10 C9 C12 116.1(12)
C2 C9 C12 119.5(12)
C9 C10 Ru 129.8(10)
O2 C11 Ru 177.6(11)
O3 C12 C9 111.8(15)
C18 C13 C14 119.9(13)
C18 C13 N 118.0(11)
C14 C13 N 122.0(12)
C13 C14 C15 118.4(14)
C14 C15 C16 122.9(14)
C17 C16 C15 116.0(14)
C17 C16 C19 123.9(17)
C15 C16 C19 120.1(15)
C16 C17 C18 123.0(15)
C13 C18 C17 119.6(13)
C21 C20 C25 119.3(16)
C21 C20 P1 123.6(12)
C25 C20 P1 117.0(14)
C20 C21 C22 122.7(15)
C23 C22 C21 120.0(18)
C22 C23 C24 117.7(20)
C23 C24 C25 120.5(19)
C20 C25 C24 118.9(20)
C31 C26 C27 121.3(13)
C31 C26 P1 124.2(12)
C27 C26 P1 114.5(10)
C26 C27 C28 118.8(15)
C29 C28 C27 118.5(18)
C30 C29 C28 122.3(20)
C29 C30 C31 120.6(20)
C26 C31 C30 118.4(17)
C37 C32 C33 119.4(20)
C37 C32 P1 119.8(19)
C33 C32 P1 120.3(19)
C32 C33 C34 129.1(37)
C35 C34 C33 94.3(46)
C34 C35 C36 148.3(61)
C37 C36 C35 103.3(30)
C32 C37 C36 125.0(27)
C39 C38 C43 116.8(11)
C39 C38 P2 123.8(9)
C43 C38 P2 119.4(9)
C40 C39 C38 122.3(13)
C39 C40 C41 119.8(14)
C42 C41 C40 120.1(14)
C43 C42 C41 119.7(14)
C42 C43 C38 121.2(13)
C45 C44 C49 116.4(11)
C45 C44 P2 121.2(8)
C49 C44 P2 122.1(9)
C46 C45 C44 122.2(12)
C45 C46 C47 120.5(13)
C46 C47 C48 118.6(12)
C49 C48 C47 121.4(13)
C48 C49 C44 121.0(12)
C51 C50 C55 118.7(11)
C51 C50 P2 123.7(9)
C55 C50 P2 117.5(9)
C50 C51 C52 118.6(13)
C53 C52 C51 121.6(14)
C54 C53 C52 118.0(13)
C53 C54 C55 121.2(13)
C54 C55 C50 121.8(12)

loop_
_geom_bond_atom_site_label_1
_geom_bond_atom_site_label_2
_geom_bond_distance
Ru C11 1.820(13)
Ru C10 2.020(11)
Ru O1 2.100(7)
Ru P1 2.365(4)
Ru P2 2.376(3)
Ru Cl 2.530(3)
P1 C26 1.832(12)
P1 C20 1.84(2)
P1 C32 1.85(2)
P2 C38 1.817(11)
P2 C44 1.824(11)
P2 C50 1.843(11)
O1 C1 1.284(13)
O2 C11 1.153(13)
O3 C12 1.48(2)
N C8 1.325(14)
N C13 1.426(14)
C1 C2 1.43(2)
C1 C6 1.44(2)
C2 C3 1.40(2)
C2 C9 1.47(2)
C3 C4 1.42(2)
C4 C5 1.31(2)
C4 C7 1.52(2)
C5 C6 1.43(2)
C6 C8 1.36(2)
C9 C10 1.36(2)
C9 C12 1.52(2)
C13 C18 1.38(2)
C13 C14 1.38(2)
C14 C15 1.39(2)
C15 C16 1.41(2)
C16 C17 1.35(2)
C16 C19 1.48(2)
C17 C18 1.39(2)
C20 C21 1.33(2)
C20 C25 1.36(2)
C21 C22 1.37(2)
C22 C23 1.35(2)
C23 C24 1.39(3)
C24 C25 1.41(3)
C26 C31 1.37(2)
C26 C27 1.37(2)
C27 C28 1.39(2)
C28 C29 1.36(3)
C29 C30 1.32(3)
C30 C31 1.37(2)
C32 C37 1.32(3)
C32 C33 1.42(3)
C33 C34 1.53(6)
C34 C35 1.32(11)
C35 C36 1.51(5)
C36 C37 1.39(3)
C38 C39 1.367(14)
C38 C43 1.423(15)
C39 C40 1.35(2)
C40 C41 1.39(2)
C41 C42 1.37(2)
C42 C43 1.36(2)
C44 C45 1.384(15)
C44 C49 1.388(15)
C45 C46 1.36(2)
C46 C47 1.36(2)
C47 C48 1.36(2)
C48 C49 1.36(2)
C50 C51 1.36(2)
C50 C55 1.37(2)
C51 C52 1.40(2)
C52 C53 1.38(2)
C53 C54 1.34(2)
C54 C55 1.36(2)
